data_2239872
loop_
_publ_author_name
'Shekurov, Ruslan'
'Miluykov, Vasili'
'Kataeva, Olga'
'Tufatullin, Artem'
'Sinyashin, Oleg'

_publ_section_title
;
 Crystal structure of cyclic tris(ferrocene-1,1'-diyl)
;
_journal_issue 9
_journal_name_full 'Acta Crystallographica Section E'
_journal_page_first m318
_journal_page_last m319
_journal_paper_doi 10.1107/S1600536814017346
_journal_volume 70
_journal_year 2014
_chemical_formula_iupac '[Fe3 (C10 H8)3]'
_chemical_formula_moiety 'C30 H24 Fe3'
_chemical_formula_sum 'C30 H24 Fe3'
_chemical_formula_weight 552.04
_chemical_name_systematic
;
Tris[\m-(\h^5^:\h^5^)-1,1'-bicyclopentadienyl]triiron(II)
;
_space_group_IT_number 2
_symmetry_cell_setting triclinic
_symmetry_space_group_name_Hall '-P 1'
_symmetry_space_group_name_H-M 'P -1'
_atom_sites_solution_hydrogens geom
_atom_sites_solution_primary direct
_atom_sites_solution_secondary difmap
_audit_creation_method SHELXL-97
_cell_angle_alpha 109.197(5)
_cell_angle_beta 100.205(5)
_cell_angle_gamma 108.940(3)
_cell_formula_units_Z 2
_cell_length_a 9.9006(16)
_cell_length_b 10.5544(17)
_cell_length_c 12.448(3)
_cell_measurement_reflns_used 3519
_cell_measurement_temperature 296(2)
_cell_measurement_theta_max 28.36
_cell_measurement_theta_min 2.23
_cell_volume 1101.7(4)
_computing_cell_refinement 'SAINT (Bruker, 2004)'
_computing_data_collection 'APEX2 (Bruker, 2004)'
_computing_data_reduction 'SAINT (Bruker, 2004)'
_computing_molecular_graphics 'Mercury (Macrae <i>et al.</i>, 2006)'
_computing_publication_material 'publCIF (Westrip, 2010)'
_computing_structure_refinement 'SHELXL97 (Sheldrick, 2008)'
_computing_structure_solution 'SIR2004 (Burla <i>et al.</i>, 2005)'
_diffrn_ambient_temperature 296(2)
_diffrn_measured_fraction_theta_full 0.987
_diffrn_measured_fraction_theta_max 0.987
_diffrn_measurement_device_type 'Bruker APEXII CCD'
_diffrn_measurement_method '\w scans'
_diffrn_radiation_monochromator graphite
_diffrn_radiation_type MoK\a
_diffrn_radiation_wavelength 0.71073
_diffrn_reflns_av_R_equivalents 0.0703
_diffrn_reflns_av_sigmaI/netI 0.0741
_diffrn_reflns_limit_h_max 12
_diffrn_reflns_limit_h_min -12
_diffrn_reflns_limit_k_max 13
_diffrn_reflns_limit_k_min -13
_diffrn_reflns_limit_l_max 15
_diffrn_reflns_limit_l_min -15
_diffrn_reflns_number 14158
_diffrn_reflns_theta_full 26.00
_diffrn_reflns_theta_max 26.00
_diffrn_reflns_theta_min 1.83
_exptl_absorpt_coefficient_mu 1.966
_exptl_absorpt_correction_T_max 0.6945
_exptl_absorpt_correction_T_min 0.5900
_exptl_absorpt_correction_type multi-scan
_exptl_absorpt_process_details
;
(<i>SADABS</i>; Bruker, 2004)
;
_exptl_crystal_colour orange
_exptl_crystal_density_diffrn 1.664
_exptl_crystal_density_method 'not measured'
_exptl_crystal_description prism
_exptl_crystal_F_000 564
_exptl_crystal_size_max 0.30
_exptl_crystal_size_mid 0.25
_exptl_crystal_size_min 0.20
_refine_diff_density_max 0.650
_refine_diff_density_min -0.650
_refine_ls_extinction_method none
_refine_ls_goodness_of_fit_ref 1.311
_refine_ls_hydrogen_treatment constr
_refine_ls_matrix_type full
_refine_ls_number_parameters 298
_refine_ls_number_reflns 4270
_refine_ls_number_restraints 0
_refine_ls_restrained_S_all 1.311
_refine_ls_R_factor_all 0.0799
_refine_ls_R_factor_gt 0.0512
_refine_ls_shift/su_max 0.000
_refine_ls_shift/su_mean 0.000
_refine_ls_structure_factor_coef Fsqd
_refine_ls_weighting_details 'calc w=1/[\s^2^(Fo^2^)+(0.0000P)^2^+0.0000P] where P=(Fo^2^+2Fc^2^)/3'
_refine_ls_weighting_scheme calc
_refine_ls_wR_factor_gt 0.0724
_refine_ls_wR_factor_ref 0.0761
_reflns_number_gt 2958
_reflns_number_total 4270
_reflns_threshold_expression I>2sigma(I)
_cod_data_source_file wm5035sup1.cif
_cod_data_source_block I
_cod_database_code 2239872
_cod_database_fobs_code 2239872

loop_
_symmetry_equiv_pos_as_xyz
'x, y, z'
'-x, -y, -z'

loop_
_atom_site_type_symbol
_atom_site_label
_atom_site_fract_x
_atom_site_fract_y
_atom_site_fract_z
_atom_site_U_iso_or_equiv
_atom_site_adp_type
_atom_site_calc_flag
_atom_site_refinement_flags
_atom_site_occupancy
_atom_site_symmetry_multiplicity
C C1 0.6533(4) 0.5589(4) 0.3621(4) 0.0316(10) Uani d . 1 1
C C2 0.6144(5) 0.6798(4) 0.3643(4) 0.0385(11) Uani d . 1 1
H H2 0.5183 0.6725 0.3192 0.046 Uiso calc R 1 1
C C3 0.7420(5) 0.8118(4) 0.4438(4) 0.0438(12) Uani d . 1 1
H H3 0.7486 0.9119 0.4633 0.053 Uiso calc R 1 1
C C4 0.8562(5) 0.7750(4) 0.4912(4) 0.0443(12) Uani d . 1 1
H H4 0.9559 0.8446 0.5488 0.053 Uiso calc R 1 1
C C5 0.8019(5) 0.6200(4) 0.4408(4) 0.0371(11) Uani d . 1 1
H H5 0.8589 0.5639 0.4565 0.044 Uiso calc R 1 1
C C6 0.9417(4) 0.6495(4) 0.2144(4) 0.0308(10) Uani d . 1 1
C C7 0.7931(4) 0.5911(4) 0.1360(4) 0.0349(10) Uani d . 1 1
H H7 0.7313 0.4869 0.0834 0.042 Uiso calc R 1 1
C C8 0.7472(5) 0.7075(5) 0.1485(4) 0.0461(12) Uani d . 1 1
H H8 0.6496 0.6985 0.1046 0.055 Uiso calc R 1 1
C C9 0.8672(6) 0.8386(5) 0.2338(5) 0.0521(14) Uani d . 1 1
H H9 0.8680 0.9372 0.2596 0.062 Uiso calc R 1 1
C C10 0.9859(5) 0.8044(4) 0.2741(4) 0.0417(12) Uani d . 1 1
H H10 1.0835 0.8752 0.3344 0.050 Uiso calc R 1 1
C C11 1.0423(4) 0.5741(4) 0.2255(4) 0.0302(10) Uani d . 1 1
C C12 1.1292(4) 0.5442(4) 0.1481(4) 0.0360(11) Uani d . 1 1
H H12 1.1255 0.5618 0.0753 0.043 Uiso calc R 1 1
C C13 1.2229(4) 0.4864(4) 0.1958(4) 0.0435(12) Uani d . 1 1
H H13 1.2957 0.4572 0.1617 0.052 Uiso calc R 1 1
C C14 1.1941(5) 0.4781(4) 0.2998(4) 0.0459(12) Uani d . 1 1
H H14 1.2430 0.4419 0.3512 0.055 Uiso calc R 1 1
C C15 1.0833(4) 0.5324(4) 0.3187(4) 0.0366(11) Uani d . 1 1
H H15 1.0408 0.5384 0.3846 0.044 Uiso calc R 1 1
C C16 0.8243(4) 0.1780(4) 0.1464(4) 0.0323(10) Uani d . 1 1
C C17 0.7861(4) 0.2140(4) 0.0490(4) 0.0362(11) Uani d . 1 1
H H17 0.7038 0.2437 0.0309 0.043 Uiso calc R 1 1
C C18 0.8882(5) 0.2040(4) -0.0165(4) 0.0429(12) Uani d . 1 1
H H18 0.8874 0.2229 -0.0885 0.051 Uiso calc R 1 1
C C19 0.9902(5) 0.1617(4) 0.0398(4) 0.0465(12) Uani d . 1 1
H H19 1.0729 0.1449 0.0134 0.056 Uiso calc R 1 1
C C20 0.9525(4) 0.1453(4) 0.1404(4) 0.0409(12) Uani d . 1 1
H H20 1.0047 0.1157 0.1958 0.049 Uiso calc R 1 1
C C21 0.7380(4) 0.1526(4) 0.2280(4) 0.0318(10) Uani d . 1 1
C C22 0.6042(4) 0.0233(4) 0.1953(5) 0.0440(12) Uani d . 1 1
H H22 0.5492 -0.0544 0.1141 0.053 Uiso calc R 1 1
C C23 0.5647(5) 0.0263(5) 0.2986(5) 0.0543(14) Uani d . 1 1
H H23 0.4787 -0.0492 0.3023 0.065 Uiso calc R 1 1
C C24 0.6711(5) 0.1558(5) 0.3958(5) 0.0511(13) Uani d . 1 1
H H24 0.6718 0.1867 0.4793 0.061 Uiso calc R 1 1
C C25 0.7783(5) 0.2333(4) 0.3531(4) 0.0391(11) Uani d . 1 1
H H25 0.8646 0.3280 0.4018 0.047 Uiso calc R 1 1
C C26 0.5445(4) 0.4019(4) 0.2984(4) 0.0325(10) Uani d . 1 1
C C27 0.4946(4) 0.3110(4) 0.1753(4) 0.0374(11) Uani d . 1 1
H H27 0.5360 0.3358 0.1153 0.045 Uiso calc R 1 1
C C28 0.3759(5) 0.1773(4) 0.1525(5) 0.0478(12) Uani d . 1 1
H H28 0.3196 0.0944 0.0739 0.057 Uiso calc R 1 1
C C29 0.3508(5) 0.1844(5) 0.2608(5) 0.0498(13) Uani d . 1 1
H H29 0.2741 0.1073 0.2714 0.060 Uiso calc R 1 1
C C30 0.4563(5) 0.3216(4) 0.3530(4) 0.0414(11) Uani d . 1 1
H H30 0.4651 0.3567 0.4383 0.050 Uiso calc R 1 1
Fe Fe1 0.79971(6) 0.69662(6) 0.30904(5) 0.03287(17) Uani d . 1 1
Fe Fe2 1.00395(6) 0.35453(6) 0.15645(5) 0.03206(17) Uani d . 1 1
Fe Fe3 0.56465(6) 0.20506(6) 0.27057(6) 0.03564(18) Uani d . 1 1

loop_
_atom_site_aniso_label
_atom_site_aniso_U_11
_atom_site_aniso_U_22
_atom_site_aniso_U_33
_atom_site_aniso_U_12
_atom_site_aniso_U_13
_atom_site_aniso_U_23
C1 0.038(3) 0.031(2) 0.032(3) 0.018(2) 0.019(2) 0.013(2)
C2 0.038(3) 0.040(2) 0.047(3) 0.024(2) 0.023(2) 0.017(2)
C3 0.056(3) 0.032(2) 0.043(3) 0.021(2) 0.023(3) 0.009(2)
C4 0.042(3) 0.044(3) 0.030(3) 0.008(2) 0.008(2) 0.007(2)
C5 0.042(3) 0.043(3) 0.032(3) 0.023(2) 0.014(2) 0.016(2)
C6 0.039(3) 0.028(2) 0.034(3) 0.016(2) 0.020(2) 0.016(2)
C7 0.043(3) 0.038(2) 0.031(3) 0.021(2) 0.014(2) 0.016(2)
C8 0.055(3) 0.066(3) 0.044(3) 0.043(3) 0.020(3) 0.034(3)
C9 0.077(4) 0.040(3) 0.067(4) 0.037(3) 0.039(3) 0.034(3)
C10 0.051(3) 0.029(2) 0.047(3) 0.014(2) 0.027(3) 0.014(2)
C11 0.032(2) 0.025(2) 0.034(3) 0.0104(19) 0.014(2) 0.011(2)
C12 0.036(3) 0.033(2) 0.041(3) 0.012(2) 0.016(2) 0.015(2)
C13 0.028(3) 0.040(3) 0.058(4) 0.015(2) 0.014(3) 0.015(3)
C14 0.042(3) 0.051(3) 0.048(3) 0.026(2) 0.007(3) 0.021(3)
C15 0.040(3) 0.038(2) 0.034(3) 0.020(2) 0.011(2) 0.013(2)
C16 0.037(3) 0.024(2) 0.040(3) 0.016(2) 0.014(2) 0.014(2)
C17 0.039(3) 0.022(2) 0.041(3) 0.012(2) 0.009(2) 0.007(2)
C18 0.065(3) 0.025(2) 0.035(3) 0.016(2) 0.019(3) 0.008(2)
C19 0.056(3) 0.031(2) 0.060(4) 0.022(2) 0.035(3) 0.015(2)
C20 0.044(3) 0.031(2) 0.061(4) 0.023(2) 0.023(3) 0.025(2)
C21 0.033(2) 0.029(2) 0.041(3) 0.020(2) 0.015(2) 0.016(2)
C22 0.038(3) 0.029(2) 0.067(4) 0.016(2) 0.020(3) 0.018(2)
C23 0.052(3) 0.052(3) 0.088(5) 0.026(3) 0.041(3) 0.048(3)
C24 0.064(3) 0.061(3) 0.052(4) 0.035(3) 0.028(3) 0.036(3)
C25 0.036(3) 0.045(3) 0.039(3) 0.020(2) 0.007(2) 0.020(2)
C26 0.032(2) 0.034(2) 0.039(3) 0.019(2) 0.018(2) 0.016(2)
C27 0.037(3) 0.034(2) 0.040(3) 0.018(2) 0.013(2) 0.012(2)
C28 0.037(3) 0.035(3) 0.061(4) 0.016(2) 0.005(3) 0.011(3)
C29 0.028(3) 0.038(3) 0.087(4) 0.015(2) 0.024(3) 0.026(3)
C30 0.046(3) 0.041(3) 0.053(3) 0.027(2) 0.029(3) 0.022(3)
Fe1 0.0387(4) 0.0287(3) 0.0351(4) 0.0173(3) 0.0150(3) 0.0128(3)
Fe2 0.0331(4) 0.0287(3) 0.0385(4) 0.0164(3) 0.0138(3) 0.0139(3)
Fe3 0.0332(4) 0.0325(3) 0.0452(5) 0.0159(3) 0.0166(3) 0.0163(3)

loop_
_atom_type_symbol
_atom_type_description
_atom_type_scat_dispersion_real
_atom_type_scat_dispersion_imag
_atom_type_scat_source
C C 0.0033 0.0016 'International Tables Vol C Tables 4.2.6.8 and 6.1.1.4'
H H 0.0000 0.0000 'International Tables Vol C Tables 4.2.6.8 and 6.1.1.4'
Fe Fe 0.3463 0.8444 'International Tables Vol C Tables 4.2.6.8 and 6.1.1.4'

loop_
_geom_angle_atom_site_label_1
_geom_angle_atom_site_label_2
_geom_angle_atom_site_label_3
_geom_angle
C5 C1 C2 107.2(3)
C5 C1 C26 128.8(4)
C2 C1 C26 123.5(4)
C5 C1 Fe1 69.6(2)
C2 C1 Fe1 68.9(2)
C26 C1 Fe1 132.3(3)
C3 C2 C1 107.1(4)
C3 C2 Fe1 68.4(2)
C1 C2 Fe1 70.1(2)
C3 C2 H2 126.5
C1 C2 H2 126.5
Fe1 C2 H2 126.5
C4 C3 C2 108.8(4)
C4 C3 Fe1 70.5(2)
C2 C3 Fe1 70.6(2)
C4 C3 H3 125.6
C2 C3 H3 125.6
Fe1 C3 H3 125.6
C3 C4 C5 107.9(4)
C3 C4 Fe1 68.9(3)
C5 C4 Fe1 70.4(2)
C3 C4 H4 126.1
C5 C4 H4 126.1
Fe1 C4 H4 126.1
C4 C5 C1 109.0(4)
C4 C5 Fe1 69.2(2)
C1 C5 Fe1 70.2(2)
C4 C5 H5 125.5
C1 C5 H5 125.5
Fe1 C5 H5 125.5
C7 C6 C10 106.2(4)
C7 C6 C11 128.7(3)
C10 C6 C11 124.7(4)
C7 C6 Fe1 69.4(2)
C10 C6 Fe1 68.4(2)
C11 C6 Fe1 132.1(3)
C6 C7 C8 108.7(4)
C6 C7 Fe1 70.4(2)
C8 C7 Fe1 68.7(2)
C6 C7 H7 125.6
C8 C7 H7 125.6
Fe1 C7 H7 125.6
C9 C8 C7 107.8(4)
C9 C8 Fe1 69.4(3)
C7 C8 Fe1 70.7(2)
C9 C8 H8 126.1
C7 C8 H8 126.1
Fe1 C8 H8 126.1
C10 C9 C8 108.2(4)
C10 C9 Fe1 70.5(2)
C8 C9 Fe1 70.0(2)
C10 C9 H9 125.9
C8 C9 H9 125.9
Fe1 C9 H9 125.9
C9 C10 C6 109.0(4)
C9 C10 Fe1 69.2(2)
C6 C10 Fe1 70.9(2)
C9 C10 H10 125.5
C6 C10 H10 125.5
Fe1 C10 H10 125.5
C15 C11 C12 107.0(3)
C15 C11 C6 127.6(4)
C12 C11 C6 125.1(4)
C15 C11 Fe2 69.5(2)
C12 C11 Fe2 68.4(2)
C6 C11 Fe2 132.0(3)
C13 C12 C11 108.0(4)
C13 C12 Fe2 69.3(2)
C11 C12 Fe2 70.8(2)
C13 C12 H12 126.0
C11 C12 H12 126.0
Fe2 C12 H12 126.0
C14 C13 C12 108.3(4)
C14 C13 Fe2 70.0(2)
C12 C13 Fe2 69.9(2)
C14 C13 H13 125.8
C12 C13 H13 125.8
Fe2 C13 H13 125.8
C13 C14 C15 108.1(4)
C13 C14 Fe2 69.6(3)
C15 C14 Fe2 70.6(2)
C13 C14 H14 125.9
C15 C14 H14 125.9
Fe2 C14 H14 125.9
C11 C15 C14 108.5(4)
C11 C15 Fe2 70.4(2)
C14 C15 Fe2 68.9(2)
C11 C15 H15 125.7
C14 C15 H15 125.7
Fe2 C15 H15 125.7
C17 C16 C20 106.7(3)
C17 C16 C21 128.2(4)
C20 C16 C21 124.3(4)
C17 C16 Fe2 69.7(2)
C20 C16 Fe2 68.3(2)
C21 C16 Fe2 134.5(3)
C16 C17 C18 109.0(4)
C16 C17 Fe2 70.3(2)
C18 C17 Fe2 69.2(2)
C16 C17 H17 125.5
C18 C17 H17 125.5
Fe2 C17 H17 125.5
C19 C18 C17 107.7(4)
C19 C18 Fe2 69.0(3)
C17 C18 Fe2 70.4(2)
C19 C18 H18 126.1
C17 C18 H18 126.1
Fe2 C18 H18 126.1
C18 C19 C20 108.4(4)
C18 C19 Fe2 70.7(2)
C20 C19 Fe2 70.0(2)
C18 C19 H19 125.8
C20 C19 H19 125.8
Fe2 C19 H19 125.8
C19 C20 C16 108.1(4)
C19 C20 Fe2 69.1(2)
C16 C20 Fe2 71.0(2)
C19 C20 H20 126.0
C16 C20 H20 126.0
Fe2 C20 H20 126.0
C25 C21 C22 106.5(4)
C25 C21 C16 128.6(4)
C22 C21 C16 124.2(4)
C25 C21 Fe3 69.6(2)
C22 C21 Fe3 68.4(2)
C16 C21 Fe3 133.9(3)
C23 C22 C21 108.8(4)
C23 C22 Fe3 69.5(2)
C21 C22 Fe3 70.8(2)
C23 C22 H22 125.6
C21 C22 H22 125.6
Fe3 C22 H22 125.6
C22 C23 C24 107.9(4)
C22 C23 Fe3 70.1(2)
C24 C23 Fe3 69.8(2)
C22 C23 H23 126.1
C24 C23 H23 126.1
Fe3 C23 H23 126.1
C23 C24 C25 108.5(4)
C23 C24 Fe3 69.8(3)
C25 C24 Fe3 70.9(2)
C23 C24 H24 125.8
C25 C24 H24 125.8
Fe3 C24 H24 125.8
C21 C25 C24 108.4(4)
C21 C25 Fe3 70.3(2)
C24 C25 Fe3 68.6(2)
C21 C25 H25 125.8
C24 C25 H25 125.8
Fe3 C25 H25 125.8
C27 C26 C30 107.3(4)
C27 C26 C1 128.1(4)
C30 C26 C1 124.2(4)
C27 C26 Fe3 69.5(2)
C30 C26 Fe3 68.1(2)
C1 C26 Fe3 133.4(3)
C26 C27 C28 108.6(4)
C26 C27 Fe3 70.8(2)
C28 C27 Fe3 68.9(2)
C26 C27 H27 125.7
C28 C27 H27 125.7
Fe3 C27 H27 125.7
C29 C28 C27 108.3(4)
C29 C28 Fe3 70.0(3)
C27 C28 Fe3 70.7(2)
C29 C28 H28 125.8
C27 C28 H28 125.8
Fe3 C28 H28 125.8
C28 C29 C30 108.2(4)
C28 C29 Fe3 69.8(2)
C30 C29 Fe3 69.6(2)
C28 C29 H29 125.9
C30 C29 H29 125.9
Fe3 C29 H29 125.9
C29 C30 C26 107.6(4)
C29 C30 Fe3 69.6(2)
C26 C30 Fe3 71.1(2)
C29 C30 H30 126.2
C26 C30 H30 126.2
Fe3 C30 H30 126.2
C9 Fe1 C3 102.26(17)
C9 Fe1 C8 40.68(17)
C3 Fe1 C8 119.35(18)
C9 Fe1 C10 40.33(15)
C3 Fe1 C10 118.61(16)
C8 Fe1 C10 67.99(18)
C9 Fe1 C4 119.14(19)
C3 Fe1 C4 40.58(15)
C8 Fe1 C4 155.12(17)
C10 Fe1 C4 106.03(17)
C9 Fe1 C2 118.76(17)
C3 Fe1 C2 40.98(15)
C8 Fe1 C2 105.85(17)
C10 Fe1 C2 154.35(15)
C4 Fe1 C2 68.55(17)
C9 Fe1 C7 68.13(17)
C3 Fe1 C7 157.90(17)
C8 Fe1 C7 40.63(14)
C10 Fe1 C7 67.65(16)
C4 Fe1 C7 161.48(16)
C2 Fe1 C7 124.82(17)
C9 Fe1 C5 157.23(19)
C3 Fe1 C5 68.08(16)
C8 Fe1 C5 162.02(18)
C10 Fe1 C5 124.78(17)
C4 Fe1 C5 40.37(14)
C2 Fe1 C5 68.22(16)
C7 Fe1 C5 127.87(15)
C9 Fe1 C1 157.37(18)
C3 Fe1 C1 68.77(15)
C8 Fe1 C1 124.38(18)
C10 Fe1 C1 162.19(16)
C4 Fe1 C1 68.23(16)
C2 Fe1 C1 41.09(13)
C7 Fe1 C1 112.16(15)
C5 Fe1 C1 40.18(14)
C9 Fe1 C6 68.54(16)
C3 Fe1 C6 156.58(17)
C8 Fe1 C6 68.43(16)
C10 Fe1 C6 40.75(13)
C4 Fe1 C6 123.77(17)
C2 Fe1 C6 162.32(16)
C7 Fe1 C6 40.21(14)
C5 Fe1 C6 111.81(15)
C1 Fe1 C6 127.38(14)
C19 Fe2 C13 101.05(17)
C19 Fe2 C14 116.93(18)
C13 Fe2 C14 40.38(16)
C19 Fe2 C20 40.91(15)
C13 Fe2 C20 117.94(16)
C14 Fe2 C20 104.36(17)
C19 Fe2 C12 118.90(17)
C13 Fe2 C12 40.75(15)
C14 Fe2 C12 68.28(17)
C20 Fe2 C12 154.47(16)
C19 Fe2 C18 40.33(15)
C13 Fe2 C18 118.12(18)
C14 Fe2 C18 152.70(18)
C20 Fe2 C18 68.23(17)
C12 Fe2 C18 106.54(17)
C19 Fe2 C15 155.19(18)
C13 Fe2 C15 67.94(17)
C14 Fe2 C15 40.54(14)
C20 Fe2 C15 123.15(17)
C12 Fe2 C15 67.98(16)
C18 Fe2 C15 164.46(16)
C19 Fe2 C17 67.76(17)
C13 Fe2 C17 156.68(18)
C14 Fe2 C17 162.89(17)
C20 Fe2 C17 67.73(16)
C12 Fe2 C17 125.41(17)
C18 Fe2 C17 40.37(14)
C15 Fe2 C17 130.10(16)
C19 Fe2 C11 158.03(17)
C13 Fe2 C11 68.38(15)
C14 Fe2 C11 68.14(16)
C20 Fe2 C11 161.05(17)
C12 Fe2 C11 40.79(13)
C18 Fe2 C11 126.42(17)
C15 Fe2 C11 40.11(14)
C17 Fe2 C11 114.23(15)
C19 Fe2 C16 68.55(16)
C13 Fe2 C16 156.63(17)
C14 Fe2 C16 124.27(17)
C20 Fe2 C16 40.78(13)
C12 Fe2 C16 162.57(16)
C18 Fe2 C16 68.13(16)
C15 Fe2 C16 112.50(16)
C17 Fe2 C16 40.02(14)
C11 Fe2 C16 128.15(15)
C23 Fe3 C24 40.45(17)
C23 Fe3 C28 116.96(19)
C24 Fe3 C28 151.84(18)
C23 Fe3 C30 119.96(17)
C24 Fe3 C30 105.80(18)
C28 Fe3 C30 68.19(18)
C23 Fe3 C29 101.86(17)
C24 Fe3 C29 117.27(19)
C28 Fe3 C29 40.18(17)
C30 Fe3 C29 40.77(16)
C23 Fe3 C22 40.35(17)
C24 Fe3 C22 67.78(19)
C28 Fe3 C22 106.07(18)
C30 Fe3 C22 156.22(16)
C29 Fe3 C22 120.04(16)
C23 Fe3 C27 154.7(2)
C24 Fe3 C27 164.80(18)
C28 Fe3 C27 40.45(14)
C30 Fe3 C27 67.91(16)
C29 Fe3 C27 67.70(17)
C22 Fe3 C27 123.60(18)
C23 Fe3 C25 67.98(17)
C24 Fe3 C25 40.46(15)
C28 Fe3 C25 164.75(18)
C30 Fe3 C25 123.24(18)
C29 Fe3 C25 155.06(19)
C22 Fe3 C25 67.67(17)
C27 Fe3 C25 130.43(16)
C23 Fe3 C21 68.45(16)
C24 Fe3 C21 68.07(16)
C28 Fe3 C21 126.28(19)
C30 Fe3 C21 160.14(16)
C29 Fe3 C21 159.06(18)
C22 Fe3 C21 40.85(14)
C27 Fe3 C21 112.88(16)
C25 Fe3 C21 40.05(15)
C23 Fe3 C26 159.29(18)
C24 Fe3 C26 126.64(18)
C28 Fe3 C26 67.72(16)
C30 Fe3 C26 40.82(14)
C29 Fe3 C26 68.09(15)
C22 Fe3 C26 160.35(17)
C27 Fe3 C26 39.77(14)
C25 Fe3 C26 113.23(16)
C21 Fe3 C26 126.79(14)

loop_
_geom_bond_atom_site_label_1
_geom_bond_atom_site_label_2
_geom_bond_distance
C1 C5 1.414(5)
C1 C2 1.442(5)
C1 C26 1.487(5)
C1 Fe1 2.062(4)
C2 C3 1.422(5)
C2 Fe1 2.046(4)
C2 H2 0.9800
C3 C4 1.407(5)
C3 Fe1 2.017(4)
C3 H3 0.9800
C4 C5 1.412(5)
C4 Fe1 2.039(4)
C4 H4 0.9800
C5 Fe1 2.054(4)
C5 H5 0.9800
C6 C7 1.415(5)
C6 C10 1.427(5)
C6 C11 1.477(5)
C6 Fe1 2.065(4)
C7 C8 1.415(5)
C7 Fe1 2.052(4)
C7 H7 0.9800
C8 C9 1.404(6)
C8 Fe1 2.024(4)
C8 H8 0.9800
C9 C10 1.396(5)
C9 Fe1 2.016(4)
C9 H9 0.9800
C10 Fe1 2.032(4)
C10 H10 0.9800
C11 C15 1.411(5)
C11 C12 1.427(5)
C11 Fe2 2.063(4)
C12 C13 1.411(5)
C12 Fe2 2.031(4)
C12 H12 0.9800
C13 C14 1.398(6)
C13 Fe2 2.023(4)
C13 H13 0.9800
C14 C15 1.413(5)
C14 Fe2 2.028(4)
C14 H14 0.9800
C15 Fe2 2.051(4)
C15 H15 0.9800
C16 C17 1.411(5)
C16 C20 1.427(5)
C16 C21 1.474(5)
C16 Fe2 2.066(4)
C17 C18 1.415(5)
C17 Fe2 2.058(4)
C17 H17 0.9800
C18 C19 1.400(5)
C18 Fe2 2.042(4)
C18 H18 0.9800
C19 C20 1.415(5)
C19 Fe2 2.019(4)
C19 H19 0.9800
C20 Fe2 2.030(4)
C20 H20 0.9800
C21 C25 1.413(5)
C21 C22 1.433(5)
C21 Fe3 2.068(4)
C22 C23 1.402(6)
C22 Fe3 2.036(4)
C22 H22 0.9800
C23 C24 1.403(6)
C23 Fe3 2.029(4)
C23 H23 0.9800
C24 C25 1.414(5)
C24 Fe3 2.029(4)
C24 H24 0.9800
C25 Fe3 2.059(4)
C25 H25 0.9800
C26 C27 1.404(5)
C26 C30 1.432(5)
C26 Fe3 2.072(4)
C27 C28 1.413(5)
C27 Fe3 2.055(4)
C27 H27 0.9800
C28 C29 1.396(6)
C28 Fe3 2.032(4)
C28 H28 0.9800
C29 C30 1.416(6)
C29 Fe3 2.033(4)
C29 H29 0.9800
C30 Fe3 2.033(4)
C30 H30 0.9800

loop_
_geom_hbond_atom_site_label_D
_geom_hbond_atom_site_label_H
_geom_hbond_atom_site_label_A
_geom_hbond_site_symmetry_A
_geom_hbond_distance_DH
_geom_hbond_distance_HA
_geom_hbond_distance_DA
_geom_hbond_angle_DHA
_geom_hbond_publ_flag
C30 H30 Cg1 2_666 0.9800 2.8900 3.668(5) 137.00 yes
C28 H28 Cg4 2_655 0.9800 2.7000 3.601(6) 153.00 yes

loop_
_geom_torsion_atom_site_label_1
_geom_torsion_atom_site_label_2
_geom_torsion_atom_site_label_3
_geom_torsion_atom_site_label_4
_geom_torsion
C5 C1 C2 C3 0.6(4)
C26 C1 C2 C3 173.9(4)
Fe1 C1 C2 C3 -58.6(3)
C5 C1 C2 Fe1 59.2(3)
C26 C1 C2 Fe1 -127.5(4)
C1 C2 C3 C4 -0.8(5)
Fe1 C2 C3 C4 -60.5(3)
C1 C2 C3 Fe1 59.6(3)
C2 C3 C4 C5 0.7(5)
Fe1 C3 C4 C5 -59.8(3)
C2 C3 C4 Fe1 60.5(3)
C3 C4 C5 C1 -0.3(5)
Fe1 C4 C5 C1 -59.1(3)
C3 C4 C5 Fe1 58.9(3)
C2 C1 C5 C4 -0.2(4)
C26 C1 C5 C4 -173.0(4)
Fe1 C1 C5 C4 58.5(3)
C2 C1 C5 Fe1 -58.8(3)
C26 C1 C5 Fe1 128.5(4)
C10 C6 C7 C8 -0.6(4)
C11 C6 C7 C8 -173.8(4)
Fe1 C6 C7 C8 58.1(3)
C10 C6 C7 Fe1 -58.7(3)
C11 C6 C7 Fe1 128.0(4)
C6 C7 C8 C9 0.5(5)
Fe1 C7 C8 C9 59.7(3)
C6 C7 C8 Fe1 -59.2(3)
C7 C8 C9 C10 -0.2(5)
Fe1 C8 C9 C10 60.4(3)
C7 C8 C9 Fe1 -60.5(3)
C8 C9 C10 C6 -0.2(5)
Fe1 C9 C10 C6 59.9(3)
C8 C9 C10 Fe1 -60.1(3)
C7 C6 C10 C9 0.5(5)
C11 C6 C10 C9 174.1(4)
Fe1 C6 C10 C9 -58.9(3)
C7 C6 C10 Fe1 59.3(3)
C11 C6 C10 Fe1 -127.1(4)
C7 C6 C11 C15 -106.9(5)
C10 C6 C11 C15 81.0(5)
Fe1 C6 C11 C15 -10.2(6)
C7 C6 C11 C12 80.3(5)
C10 C6 C11 C12 -91.8(5)
Fe1 C6 C11 C12 176.9(3)
C7 C6 C11 Fe2 -11.3(6)
C10 C6 C11 Fe2 176.6(3)
Fe1 C6 C11 Fe2 85.4(5)
C15 C11 C12 C13 -0.6(4)
C6 C11 C12 C13 173.4(4)
Fe2 C11 C12 C13 -59.6(3)
C15 C11 C12 Fe2 58.9(3)
C6 C11 C12 Fe2 -127.0(4)
C11 C12 C13 C14 0.8(5)
Fe2 C12 C13 C14 -59.7(3)
C11 C12 C13 Fe2 60.5(3)
C12 C13 C14 C15 -0.7(5)
Fe2 C13 C14 C15 -60.3(3)
C12 C13 C14 Fe2 59.7(3)
C12 C11 C15 C14 0.2(4)
C6 C11 C15 C14 -173.6(3)
Fe2 C11 C15 C14 58.5(3)
C12 C11 C15 Fe2 -58.3(3)
C6 C11 C15 Fe2 127.9(4)
C13 C14 C15 C11 0.3(5)
Fe2 C14 C15 C11 -59.4(3)
C13 C14 C15 Fe2 59.7(3)
C20 C16 C17 C18 0.1(4)
C21 C16 C17 C18 -170.3(4)
Fe2 C16 C17 C18 58.5(3)
C20 C16 C17 Fe2 -58.4(3)
C21 C16 C17 Fe2 131.3(4)
C16 C17 C18 C19 0.0(4)
Fe2 C17 C18 C19 59.1(3)
C16 C17 C18 Fe2 -59.1(3)
C17 C18 C19 C20 0.0(4)
Fe2 C18 C19 C20 60.0(3)
C17 C18 C19 Fe2 -60.0(3)
C18 C19 C20 C16 0.1(5)
Fe2 C19 C20 C16 60.5(3)
C18 C19 C20 Fe2 -60.5(3)
C17 C16 C20 C19 -0.1(4)
C21 C16 C20 C19 170.7(4)
Fe2 C16 C20 C19 -59.4(3)
C17 C16 C20 Fe2 59.3(3)
C21 C16 C20 Fe2 -129.9(4)
C17 C16 C21 C25 -117.0(5)
C20 C16 C21 C25 74.3(5)
Fe2 C16 C21 C25 -18.1(7)
C17 C16 C21 C22 73.7(5)
C20 C16 C21 C22 -95.1(5)
Fe2 C16 C21 C22 172.6(3)
C17 C16 C21 Fe3 -18.4(6)
C20 C16 C21 Fe3 172.9(3)
Fe2 C16 C21 Fe3 80.5(5)
C25 C21 C22 C23 0.1(5)
C16 C21 C22 C23 171.5(4)
Fe3 C21 C22 C23 -59.4(3)
C25 C21 C22 Fe3 59.5(3)
C16 C21 C22 Fe3 -129.2(4)
C21 C22 C23 C24 0.3(5)
Fe3 C22 C23 C24 -59.8(3)
C21 C22 C23 Fe3 60.1(3)
C22 C23 C24 C25 -0.6(5)
Fe3 C23 C24 C25 -60.6(3)
C22 C23 C24 Fe3 60.0(3)
C22 C21 C25 C24 -0.5(4)
C16 C21 C25 C24 -171.3(4)
Fe3 C21 C25 C24 58.2(3)
C22 C21 C25 Fe3 -58.7(3)
C16 C21 C25 Fe3 130.5(4)
C23 C24 C25 C21 0.6(5)
Fe3 C24 C25 C21 -59.3(3)
C23 C24 C25 Fe3 59.9(3)
C5 C1 C26 C27 -109.1(5)
C2 C1 C26 C27 79.2(5)
Fe1 C1 C26 C27 -11.9(6)
C5 C1 C26 C30 79.4(5)
C2 C1 C26 C30 -92.2(5)
Fe1 C1 C26 C30 176.7(3)
C5 C1 C26 Fe3 -11.8(7)
C2 C1 C26 Fe3 176.5(3)
Fe1 C1 C26 Fe3 85.5(5)
C30 C26 C27 C28 0.9(4)
C1 C26 C27 C28 -171.6(4)
Fe3 C26 C27 C28 58.7(3)
C30 C26 C27 Fe3 -57.8(3)
C1 C26 C27 Fe3 129.6(4)
C26 C27 C28 C29 0.2(5)
Fe3 C27 C28 C29 60.1(3)
C26 C27 C28 Fe3 -59.9(3)
C27 C28 C29 C30 -1.3(5)
Fe3 C28 C29 C30 59.2(3)
C27 C28 C29 Fe3 -60.5(3)
C28 C29 C30 C26 1.8(5)
Fe3 C29 C30 C26 61.2(3)
C28 C29 C30 Fe3 -59.4(3)
C27 C26 C30 C29 -1.7(4)
C1 C26 C30 C29 171.2(4)
Fe3 C26 C30 C29 -60.3(3)
C27 C26 C30 Fe3 58.6(3)
C1 C26 C30 Fe3 -128.5(4)
C10 C9 Fe1 C3 120.1(3)
C8 C9 Fe1 C3 -121.1(3)
C10 C9 Fe1 C8 -118.8(4)
C8 C9 Fe1 C10 118.8(4)
C10 C9 Fe1 C4 80.3(3)
C8 C9 Fe1 C4 -160.9(2)
C10 C9 Fe1 C2 160.4(3)
C8 C9 Fe1 C2 -80.7(3)
C10 C9 Fe1 C7 -80.8(3)
C8 C9 Fe1 C7 38.0(2)
C10 C9 Fe1 C5 58.1(5)
C8 C9 Fe1 C5 176.9(4)
C10 C9 Fe1 C1 -176.2(4)
C8 C9 Fe1 C1 -57.3(5)
C10 C9 Fe1 C6 -37.4(3)
C8 C9 Fe1 C6 81.4(3)
C4 C3 Fe1 C9 -120.8(3)
C2 C3 Fe1 C9 120.0(3)
C4 C3 Fe1 C8 -160.6(2)
C2 C3 Fe1 C8 80.2(3)
C4 C3 Fe1 C10 -81.2(3)
C2 C3 Fe1 C10 159.7(2)
C2 C3 Fe1 C4 -119.1(3)
C4 C3 Fe1 C2 119.1(3)
C4 C3 Fe1 C7 177.7(4)
C2 C3 Fe1 C7 58.6(5)
C4 C3 Fe1 C5 37.6(2)
C2 C3 Fe1 C5 -81.6(3)
C4 C3 Fe1 C1 80.9(2)
C2 C3 Fe1 C1 -38.2(2)
C4 C3 Fe1 C6 -56.9(5)
C2 C3 Fe1 C6 -176.1(4)
C7 C8 Fe1 C9 118.6(4)
C9 C8 Fe1 C3 73.7(3)
C7 C8 Fe1 C3 -167.7(2)
C9 C8 Fe1 C10 -37.7(2)
C7 C8 Fe1 C10 80.9(2)
C9 C8 Fe1 C4 42.9(5)
C7 C8 Fe1 C4 161.4(3)
C9 C8 Fe1 C2 115.9(3)
C7 C8 Fe1 C2 -125.5(2)
C9 C8 Fe1 C7 -118.6(4)
C9 C8 Fe1 C5 -176.1(5)
C7 C8 Fe1 C5 -57.5(6)
C9 C8 Fe1 C1 156.9(2)
C7 C8 Fe1 C1 -84.5(3)
C9 C8 Fe1 C6 -81.8(3)
C7 C8 Fe1 C6 36.8(2)
C6 C10 Fe1 C9 -120.1(4)
C9 C10 Fe1 C3 -74.4(3)
C6 C10 Fe1 C3 165.5(3)
C9 C10 Fe1 C8 38.0(3)
C6 C10 Fe1 C8 -82.0(3)
C9 C10 Fe1 C4 -116.4(3)
C6 C10 Fe1 C4 123.5(3)
C9 C10 Fe1 C2 -42.7(5)
C6 C10 Fe1 C2 -162.8(4)
C9 C10 Fe1 C7 82.1(3)
C6 C10 Fe1 C7 -38.0(2)
C9 C10 Fe1 C5 -156.4(3)
C6 C10 Fe1 C5 83.5(3)
C9 C10 Fe1 C1 175.2(5)
C6 C10 Fe1 C1 55.1(6)
C9 C10 Fe1 C6 120.1(4)
C3 C4 Fe1 C9 73.9(3)
C5 C4 Fe1 C9 -166.9(2)
C5 C4 Fe1 C3 119.2(3)
C3 C4 Fe1 C8 43.4(5)
C5 C4 Fe1 C8 162.6(4)
C3 C4 Fe1 C10 115.5(2)
C5 C4 Fe1 C10 -125.3(2)
C3 C4 Fe1 C2 -38.0(2)
C5 C4 Fe1 C2 81.2(2)
C3 C4 Fe1 C7 -177.3(4)
C5 C4 Fe1 C7 -58.2(6)
C3 C4 Fe1 C5 -119.2(3)
C3 C4 Fe1 C1 -82.3(2)
C5 C4 Fe1 C1 36.8(2)
C3 C4 Fe1 C6 156.4(2)
C5 C4 Fe1 C6 -84.5(3)
C3 C2 Fe1 C9 -74.8(3)
C1 C2 Fe1 C9 166.6(3)
C1 C2 Fe1 C3 -118.7(4)
C3 C2 Fe1 C8 -116.7(3)
C1 C2 Fe1 C8 124.6(3)
C3 C2 Fe1 C10 -44.7(5)
C1 C2 Fe1 C10 -163.4(4)
C3 C2 Fe1 C4 37.6(2)
C1 C2 Fe1 C4 -81.0(3)
C3 C2 Fe1 C7 -157.0(2)
C1 C2 Fe1 C7 84.4(3)
C3 C2 Fe1 C5 81.2(3)
C1 C2 Fe1 C5 -37.5(2)
C3 C2 Fe1 C1 118.7(4)
C3 C2 Fe1 C6 174.8(5)
C1 C2 Fe1 C6 56.2(6)
C6 C7 Fe1 C9 82.2(3)
C8 C7 Fe1 C9 -38.1(2)
C6 C7 Fe1 C3 149.8(4)
C8 C7 Fe1 C3 29.6(5)
C6 C7 Fe1 C8 120.3(3)
C6 C7 Fe1 C10 38.5(2)
C8 C7 Fe1 C10 -81.8(3)
C6 C7 Fe1 C4 -34.8(6)
C8 C7 Fe1 C4 -155.1(4)
C6 C7 Fe1 C2 -167.2(2)
C8 C7 Fe1 C2 72.6(3)
C6 C7 Fe1 C5 -79.0(3)
C8 C7 Fe1 C5 160.7(3)
C6 C7 Fe1 C1 -122.2(2)
C8 C7 Fe1 C1 117.5(3)
C8 C7 Fe1 C6 -120.3(3)
C4 C5 Fe1 C9 30.7(5)
C1 C5 Fe1 C9 151.1(4)
C4 C5 Fe1 C3 -37.8(2)
C1 C5 Fe1 C3 82.6(2)
C4 C5 Fe1 C8 -155.9(5)
C1 C5 Fe1 C8 -35.5(6)
C4 C5 Fe1 C10 72.7(3)
C1 C5 Fe1 C10 -167.0(2)
C1 C5 Fe1 C4 120.4(3)
C4 C5 Fe1 C2 -82.1(2)
C1 C5 Fe1 C2 38.3(2)
C4 C5 Fe1 C7 160.0(2)
C1 C5 Fe1 C7 -79.6(3)
C4 C5 Fe1 C1 -120.4(3)
C4 C5 Fe1 C6 117.0(2)
C1 C5 Fe1 C6 -122.7(2)
C5 C1 Fe1 C9 -150.9(4)
C2 C1 Fe1 C9 -32.0(6)
C26 C1 Fe1 C9 84.7(6)
C5 C1 Fe1 C3 -80.8(3)
C2 C1 Fe1 C3 38.1(2)
C26 C1 Fe1 C3 154.8(4)
C5 C1 Fe1 C8 167.5(2)
C2 C1 Fe1 C8 -73.7(3)
C26 C1 Fe1 C8 43.0(4)
C5 C1 Fe1 C10 37.3(6)
C2 C1 Fe1 C10 156.2(5)
C26 C1 Fe1 C10 -87.1(7)
C5 C1 Fe1 C4 -37.0(2)
C2 C1 Fe1 C4 81.9(3)
C26 C1 Fe1 C4 -161.4(4)
C5 C1 Fe1 C2 -118.9(3)
C26 C1 Fe1 C2 116.7(5)
C5 C1 Fe1 C7 123.0(2)
C2 C1 Fe1 C7 -118.1(2)
C26 C1 Fe1 C7 -1.4(4)
C2 C1 Fe1 C5 118.9(3)
C26 C1 Fe1 C5 -124.4(5)
C5 C1 Fe1 C6 79.6(3)
C2 C1 Fe1 C6 -161.5(2)
C26 C1 Fe1 C6 -44.8(5)
C7 C6 Fe1 C9 -81.1(3)
C10 C6 Fe1 C9 37.0(3)
C11 C6 Fe1 C9 154.8(4)
C7 C6 Fe1 C3 -151.6(4)
C10 C6 Fe1 C3 -33.5(5)
C11 C6 Fe1 C3 84.3(5)
C7 C6 Fe1 C8 -37.2(2)
C10 C6 Fe1 C8 80.9(3)
C11 C6 Fe1 C8 -161.3(4)
C7 C6 Fe1 C10 -118.1(3)
C11 C6 Fe1 C10 117.8(5)
C7 C6 Fe1 C4 167.4(2)
C10 C6 Fe1 C4 -74.5(3)
C11 C6 Fe1 C4 43.3(4)
C7 C6 Fe1 C2 36.9(6)
C10 C6 Fe1 C2 155.0(5)
C11 C6 Fe1 C2 -87.2(7)
C10 C6 Fe1 C7 118.1(3)
C11 C6 Fe1 C7 -124.1(4)
C7 C6 Fe1 C5 123.4(2)
C10 C6 Fe1 C5 -118.5(3)
C11 C6 Fe1 C5 -0.7(4)
C7 C6 Fe1 C1 80.3(3)
C10 C6 Fe1 C1 -161.6(3)
C11 C6 Fe1 C1 -43.8(5)
C18 C19 Fe2 C13 -120.8(3)
C20 C19 Fe2 C13 120.2(3)
C18 C19 Fe2 C14 -160.3(3)
C20 C19 Fe2 C14 80.7(3)
C18 C19 Fe2 C20 119.0(4)
C18 C19 Fe2 C12 -81.5(3)
C20 C19 Fe2 C12 159.5(2)
C20 C19 Fe2 C18 -119.0(4)
C18 C19 Fe2 C15 178.5(3)
C20 C19 Fe2 C15 59.5(5)
C18 C19 Fe2 C17 37.8(2)
C20 C19 Fe2 C17 -81.2(3)
C18 C19 Fe2 C11 -62.1(5)
C20 C19 Fe2 C11 178.9(4)
C18 C19 Fe2 C16 81.1(3)
C20 C19 Fe2 C16 -37.9(2)
C14 C13 Fe2 C19 -118.9(3)
C12 C13 Fe2 C19 121.8(3)
C12 C13 Fe2 C14 -119.3(4)
C14 C13 Fe2 C20 -79.0(3)
C12 C13 Fe2 C20 161.7(2)
C14 C13 Fe2 C12 119.3(4)
C14 C13 Fe2 C18 -157.9(2)
C12 C13 Fe2 C18 82.8(3)
C14 C13 Fe2 C15 37.9(2)
C12 C13 Fe2 C15 -81.4(3)
C14 C13 Fe2 C17 -177.5(3)
C12 C13 Fe2 C17 63.2(5)
C14 C13 Fe2 C11 81.3(3)
C12 C13 Fe2 C11 -38.0(2)
C14 C13 Fe2 C16 -58.0(5)
C12 C13 Fe2 C16 -177.3(4)
C13 C14 Fe2 C19 74.6(3)
C15 C14 Fe2 C19 -166.5(2)
C15 C14 Fe2 C13 118.9(4)
C13 C14 Fe2 C20 116.4(3)
C15 C14 Fe2 C20 -124.7(2)
C13 C14 Fe2 C12 -37.8(2)
C15 C14 Fe2 C12 81.1(2)
C13 C14 Fe2 C18 46.2(5)
C15 C14 Fe2 C18 165.1(3)
C13 C14 Fe2 C15 -118.9(4)
C13 C14 Fe2 C17 176.6(5)
C15 C14 Fe2 C17 -64.5(6)
C13 C14 Fe2 C11 -81.9(3)
C15 C14 Fe2 C11 37.0(2)
C13 C14 Fe2 C16 156.0(2)
C15 C14 Fe2 C16 -85.2(3)
C16 C20 Fe2 C19 -118.9(4)
C19 C20 Fe2 C13 -73.7(3)
C16 C20 Fe2 C13 167.4(3)
C19 C20 Fe2 C14 -114.7(3)
C16 C20 Fe2 C14 126.4(3)
C19 C20 Fe2 C12 -45.3(5)
C16 C20 Fe2 C12 -164.1(4)
C19 C20 Fe2 C18 37.6(3)
C16 C20 Fe2 C18 -81.3(3)
C19 C20 Fe2 C15 -154.4(3)
C16 C20 Fe2 C15 86.7(3)
C19 C20 Fe2 C17 81.3(3)
C16 C20 Fe2 C17 -37.6(2)
C19 C20 Fe2 C11 -178.8(4)
C16 C20 Fe2 C11 62.3(6)
C19 C20 Fe2 C16 118.9(4)
C13 C12 Fe2 C19 -72.2(3)
C11 C12 Fe2 C19 169.0(3)
C11 C12 Fe2 C13 -118.7(4)
C13 C12 Fe2 C14 37.5(3)
C11 C12 Fe2 C14 -81.3(3)
C13 C12 Fe2 C20 -40.1(5)
C11 C12 Fe2 C20 -158.9(4)
C13 C12 Fe2 C18 -114.1(3)
C11 C12 Fe2 C18 127.1(3)
C13 C12 Fe2 C15 81.3(3)
C11 C12 Fe2 C15 -37.4(2)
C13 C12 Fe2 C17 -154.3(3)
C11 C12 Fe2 C17 87.0(3)
C13 C12 Fe2 C11 118.7(4)
C13 C12 Fe2 C16 176.4(5)
C11 C12 Fe2 C16 57.7(6)
C17 C18 Fe2 C19 118.9(4)
C19 C18 Fe2 C13 72.9(3)
C17 C18 Fe2 C13 -168.2(2)
C19 C18 Fe2 C14 40.9(5)
C17 C18 Fe2 C14 159.7(3)
C19 C18 Fe2 C20 -38.1(2)
C17 C18 Fe2 C20 80.8(2)
C19 C18 Fe2 C12 115.4(3)
C17 C18 Fe2 C12 -125.7(2)
C19 C18 Fe2 C15 -177.7(5)
C17 C18 Fe2 C15 -58.8(7)
C19 C18 Fe2 C17 -118.9(4)
C19 C18 Fe2 C11 155.7(2)
C17 C18 Fe2 C11 -85.4(3)
C19 C18 Fe2 C16 -82.2(3)
C17 C18 Fe2 C16 36.7(2)
C11 C15 Fe2 C19 149.6(4)
C14 C15 Fe2 C19 29.7(5)
C11 C15 Fe2 C13 82.2(2)
C14 C15 Fe2 C13 -37.7(2)
C11 C15 Fe2 C14 119.9(3)
C11 C15 Fe2 C20 -168.0(2)
C14 C15 Fe2 C20 72.1(3)
C11 C15 Fe2 C12 38.1(2)
C14 C15 Fe2 C12 -81.9(3)
C11 C15 Fe2 C18 -34.0(7)
C14 C15 Fe2 C18 -153.9(6)
C11 C15 Fe2 C17 -80.4(3)
C14 C15 Fe2 C17 159.7(2)
C14 C15 Fe2 C11 -119.9(3)
C11 C15 Fe2 C16 -123.1(2)
C14 C15 Fe2 C16 117.0(3)
C16 C17 Fe2 C19 82.7(2)
C18 C17 Fe2 C19 -37.8(2)
C16 C17 Fe2 C13 147.5(4)
C18 C17 Fe2 C13 27.1(5)
C16 C17 Fe2 C14 -26.9(6)
C18 C17 Fe2 C14 -147.3(5)
C16 C17 Fe2 C20 38.3(2)
C18 C17 Fe2 C20 -82.1(2)
C16 C17 Fe2 C12 -166.8(2)
C18 C17 Fe2 C12 72.7(3)
C16 C17 Fe2 C18 120.4(3)
C16 C17 Fe2 C15 -77.0(3)
C18 C17 Fe2 C15 162.6(2)
C16 C17 Fe2 C11 -121.2(2)
C18 C17 Fe2 C11 118.4(2)
C18 C17 Fe2 C16 -120.4(3)
C15 C11 Fe2 C19 -145.4(4)
C12 C11 Fe2 C19 -26.4(6)
C6 C11 Fe2 C19 91.9(6)
C15 C11 Fe2 C13 -81.0(3)
C12 C11 Fe2 C13 38.0(3)
C6 C11 Fe2 C13 156.4(4)
C15 C11 Fe2 C14 -37.4(2)
C12 C11 Fe2 C14 81.6(3)
C6 C11 Fe2 C14 -160.0(4)
C15 C11 Fe2 C20 32.4(6)
C12 C11 Fe2 C20 151.4(5)
C6 C11 Fe2 C20 -90.2(6)
C15 C11 Fe2 C12 -119.0(3)
C6 C11 Fe2 C12 118.4(5)
C15 C11 Fe2 C18 169.3(2)
C12 C11 Fe2 C18 -71.7(3)
C6 C11 Fe2 C18 46.7(4)
C12 C11 Fe2 C15 119.0(3)
C6 C11 Fe2 C15 -122.6(5)
C15 C11 Fe2 C17 124.2(2)
C12 C11 Fe2 C17 -116.8(3)
C6 C11 Fe2 C17 1.6(4)
C15 C11 Fe2 C16 79.8(3)
C12 C11 Fe2 C16 -161.2(2)
C6 C11 Fe2 C16 -42.8(5)
C17 C16 Fe2 C19 -80.5(3)
C20 C16 Fe2 C19 38.0(3)
C21 C16 Fe2 C19 155.3(5)
C17 C16 Fe2 C13 -147.6(4)
C20 C16 Fe2 C13 -29.0(5)
C21 C16 Fe2 C13 88.3(6)
C17 C16 Fe2 C14 170.7(2)
C20 C16 Fe2 C14 -70.7(3)
C21 C16 Fe2 C14 46.6(5)
C17 C16 Fe2 C20 -118.6(3)
C21 C16 Fe2 C20 117.3(5)
C17 C16 Fe2 C12 38.3(6)
C20 C16 Fe2 C12 156.8(5)
C21 C16 Fe2 C12 -85.9(7)
C17 C16 Fe2 C18 -37.0(2)
C20 C16 Fe2 C18 81.6(3)
C21 C16 Fe2 C18 -161.1(5)
C17 C16 Fe2 C15 126.2(2)
C20 C16 Fe2 C15 -115.2(3)
C21 C16 Fe2 C15 2.1(5)
C20 C16 Fe2 C17 118.6(3)
C21 C16 Fe2 C17 -124.1(5)
C17 C16 Fe2 C11 82.9(3)
C20 C16 Fe2 C11 -158.5(3)
C21 C16 Fe2 C11 -41.3(5)
C22 C23 Fe3 C24 -118.7(4)
C22 C23 Fe3 C28 83.2(3)
C24 C23 Fe3 C28 -158.1(3)
C22 C23 Fe3 C30 162.3(3)
C24 C23 Fe3 C30 -78.9(3)
C22 C23 Fe3 C29 122.9(3)
C24 C23 Fe3 C29 -118.4(3)
C24 C23 Fe3 C22 118.7(4)
C22 C23 Fe3 C27 60.5(5)
C24 C23 Fe3 C27 179.2(3)
C22 C23 Fe3 C25 -81.0(3)
C24 C23 Fe3 C25 37.8(2)
C22 C23 Fe3 C21 -37.7(3)
C24 C23 Fe3 C21 81.0(3)
C22 C23 Fe3 C26 -178.6(4)
C24 C23 Fe3 C26 -59.9(6)
C25 C24 Fe3 C23 119.0(4)
C23 C24 Fe3 C28 44.7(5)
C25 C24 Fe3 C28 163.7(3)
C23 C24 Fe3 C30 117.9(3)
C25 C24 Fe3 C30 -123.1(3)
C23 C24 Fe3 C29 75.6(3)
C25 C24 Fe3 C29 -165.4(2)
C23 C24 Fe3 C22 -37.8(2)
C25 C24 Fe3 C22 81.2(3)
C23 C24 Fe3 C27 -178.8(5)
C25 C24 Fe3 C27 -59.8(7)
C23 C24 Fe3 C25 -119.0(4)
C23 C24 Fe3 C21 -82.1(3)
C25 C24 Fe3 C21 36.9(2)
C23 C24 Fe3 C26 157.6(2)
C25 C24 Fe3 C26 -83.4(3)
C29 C28 Fe3 C23 75.8(3)
C27 C28 Fe3 C23 -165.3(2)
C29 C28 Fe3 C24 45.0(5)
C27 C28 Fe3 C24 163.8(3)
C29 C28 Fe3 C30 -37.8(2)
C27 C28 Fe3 C30 81.1(3)
C27 C28 Fe3 C29 118.9(4)
C29 C28 Fe3 C22 117.8(3)
C27 C28 Fe3 C22 -123.3(3)
C29 C28 Fe3 C27 -118.9(4)
C29 C28 Fe3 C25 -178.7(5)
C27 C28 Fe3 C25 -59.9(7)
C29 C28 Fe3 C21 157.9(2)
C27 C28 Fe3 C21 -83.3(3)
C29 C28 Fe3 C26 -82.0(3)
C27 C28 Fe3 C26 36.9(2)
C29 C30 Fe3 C23 -72.2(3)
C26 C30 Fe3 C23 169.8(3)
C29 C30 Fe3 C24 -113.6(3)
C26 C30 Fe3 C24 128.4(3)
C29 C30 Fe3 C28 37.2(3)
C26 C30 Fe3 C28 -80.7(3)
C26 C30 Fe3 C29 -118.0(4)
C29 C30 Fe3 C22 -43.1(6)
C26 C30 Fe3 C22 -161.0(4)
C29 C30 Fe3 C27 81.0(3)
C26 C30 Fe3 C27 -36.9(2)
C29 C30 Fe3 C25 -154.2(3)
C26 C30 Fe3 C25 87.9(3)
C29 C30 Fe3 C21 177.4(4)
C26 C30 Fe3 C21 59.5(6)
C29 C30 Fe3 C26 118.0(4)
C28 C29 Fe3 C23 -118.0(3)
C30 C29 Fe3 C23 122.6(3)
C28 C29 Fe3 C24 -158.0(3)
C30 C29 Fe3 C24 82.6(3)
C30 C29 Fe3 C28 -119.4(4)
C28 C29 Fe3 C30 119.4(4)
C28 C29 Fe3 C22 -79.1(3)
C30 C29 Fe3 C22 161.5(3)
C28 C29 Fe3 C27 37.9(2)
C30 C29 Fe3 C27 -81.6(3)
C28 C29 Fe3 C25 179.2(3)
C30 C29 Fe3 C25 59.8(5)
C28 C29 Fe3 C21 -58.1(6)
C30 C29 Fe3 C21 -177.5(4)
C28 C29 Fe3 C26 81.0(3)
C30 C29 Fe3 C26 -38.5(2)
C21 C22 Fe3 C23 -119.6(4)
C23 C22 Fe3 C24 37.9(3)
C21 C22 Fe3 C24 -81.7(3)
C23 C22 Fe3 C28 -112.9(3)
C21 C22 Fe3 C28 127.5(3)
C23 C22 Fe3 C30 -40.7(6)
C21 C22 Fe3 C30 -160.3(4)
C23 C22 Fe3 C29 -71.7(4)
C21 C22 Fe3 C29 168.7(3)
C23 C22 Fe3 C27 -153.5(3)
C21 C22 Fe3 C27 86.9(3)
C23 C22 Fe3 C25 81.8(3)
C21 C22 Fe3 C25 -37.8(2)
C23 C22 Fe3 C21 119.6(4)
C23 C22 Fe3 C26 178.6(4)
C21 C22 Fe3 C26 58.9(6)
C26 C27 Fe3 C23 151.7(4)
C28 C27 Fe3 C23 31.9(5)
C26 C27 Fe3 C24 -30.2(7)
C28 C27 Fe3 C24 -149.9(6)
C26 C27 Fe3 C28 119.7(4)
C26 C27 Fe3 C30 37.9(2)
C28 C27 Fe3 C30 -81.8(3)
C26 C27 Fe3 C29 82.1(3)
C28 C27 Fe3 C29 -37.6(3)
C26 C27 Fe3 C22 -165.8(2)
C28 C27 Fe3 C22 74.5(3)
C26 C27 Fe3 C25 -77.7(3)
C28 C27 Fe3 C25 162.6(3)
C26 C27 Fe3 C21 -120.6(2)
C28 C27 Fe3 C21 119.7(3)
C28 C27 Fe3 C26 -119.7(4)
C21 C25 Fe3 C23 82.3(3)
C24 C25 Fe3 C23 -37.7(3)
C21 C25 Fe3 C24 120.0(4)
C21 C25 Fe3 C28 -29.8(7)
C24 C25 Fe3 C28 -149.8(6)
C21 C25 Fe3 C30 -165.5(2)
C24 C25 Fe3 C30 74.5(3)
C21 C25 Fe3 C29 152.1(3)
C24 C25 Fe3 C29 32.1(5)
C21 C25 Fe3 C22 38.5(2)
C24 C25 Fe3 C22 -81.5(3)
C21 C25 Fe3 C27 -77.3(3)
C24 C25 Fe3 C27 162.7(3)
C24 C25 Fe3 C21 -120.0(4)
C21 C25 Fe3 C26 -120.2(2)
C24 C25 Fe3 C26 119.8(3)
C25 C21 Fe3 C23 -81.0(3)
C22 C21 Fe3 C23 37.2(3)
C16 C21 Fe3 C23 154.5(5)
C25 C21 Fe3 C24 -37.3(2)
C22 C21 Fe3 C24 80.9(3)
C16 C21 Fe3 C24 -161.8(5)
C25 C21 Fe3 C28 170.7(2)
C22 C21 Fe3 C28 -71.1(3)
C16 C21 Fe3 C28 46.2(5)
C25 C21 Fe3 C30 38.2(6)
C22 C21 Fe3 C30 156.4(4)
C16 C21 Fe3 C30 -86.3(6)
C25 C21 Fe3 C29 -146.5(5)
C22 C21 Fe3 C29 -28.3(6)
C16 C21 Fe3 C29 88.9(6)
C25 C21 Fe3 C22 -118.2(4)
C16 C21 Fe3 C22 117.3(5)
C25 C21 Fe3 C27 126.3(2)
C22 C21 Fe3 C27 -115.5(3)
C16 C21 Fe3 C27 1.8(4)
C22 C21 Fe3 C25 118.2(4)
C16 C21 Fe3 C25 -124.5(5)
C25 C21 Fe3 C26 82.9(3)
C22 C21 Fe3 C26 -158.9(3)
C16 C21 Fe3 C26 -41.6(5)
C27 C26 Fe3 C23 -145.1(5)
C30 C26 Fe3 C23 -25.6(6)
C1 C26 Fe3 C23 91.4(6)
C27 C26 Fe3 C24 170.5(2)
C30 C26 Fe3 C24 -70.0(3)
C1 C26 Fe3 C24 47.0(4)
C27 C26 Fe3 C28 -37.5(2)
C30 C26 Fe3 C28 82.0(3)
C1 C26 Fe3 C28 -161.1(4)
C27 C26 Fe3 C30 -119.5(3)
C1 C26 Fe3 C30 117.0(5)
C27 C26 Fe3 C29 -81.0(3)
C30 C26 Fe3 C29 38.4(3)
C1 C26 Fe3 C29 155.4(5)
C27 C26 Fe3 C22 37.6(6)
C30 C26 Fe3 C22 157.0(5)
C1 C26 Fe3 C22 -86.0(6)
C30 C26 Fe3 C27 119.5(3)
C1 C26 Fe3 C27 -123.6(5)
C27 C26 Fe3 C25 126.0(2)
C30 C26 Fe3 C25 -114.6(3)
C1 C26 Fe3 C25 2.4(4)
C27 C26 Fe3 C21 82.0(3)
C30 C26 Fe3 C21 -158.6(3)
C1 C26 Fe3 C21 -41.6(5)
